data_7129700
loop_
_publ_author_name
'Xu, Hong-Lei'
'Qiao, Lei'
'Sun, Zhong-Ming'

_publ_section_title
;
 [Co2@(Ge17Ni)]4&#x2212;: The First Edge-Sharing Double-Cage Endohedral
 Germanide
;
_journal_name_full 'Chemical Communications'
_journal_paper_doi 10.1039/D1CC06038D
_journal_year 2022
_chemical_formula_moiety 'Co2 Ge17 Ni, 4(C18 H36 K N2 O6)'
_chemical_formula_sum 'C72 H144 Co2 Ge17 K4 N8 Ni O24'
_chemical_formula_weight 3072.94
_space_group_crystal_system orthorhombic
_space_group_IT_number 61
_space_group_name_Hall '-P 2ac 2ab'
_space_group_name_H-M_alt 'P b c a'
_atom_sites_solution_hydrogens geom
_atom_sites_solution_primary dual
_audit_creation_date 2020-11-29
_audit_creation_method
;
Olex2 1.2-beta
(compiled 2018.05.29 svn.r3508 for OlexSys, GUI svn.r5506)
;
_audit_update_record
;
2021-09-24 deposited with the CCDC.	2022-02-09 downloaded from the CCDC.
;
_cell_angle_alpha 90
_cell_angle_beta 90
_cell_angle_gamma 90
_cell_formula_units_Z 4
_cell_length_a 16.6463(3)
_cell_length_b 25.7355(5)
_cell_length_c 28.7503(6)
_cell_measurement_reflns_used 9626
_cell_measurement_temperature 100.00(10)
_cell_measurement_theta_max 75.3190
_cell_measurement_theta_min 4.3280
_cell_volume 12316.7(4)
_computing_cell_refinement 'CrysAlisPro 1.171.40.84a (Rigaku OD, 2020)'
_computing_data_collection 'CrysAlisPro 1.171.40.84a (Rigaku OD, 2020)'
_computing_data_reduction 'CrysAlisPro 1.171.40.84a (Rigaku OD, 2020)'
_computing_molecular_graphics 'Olex2 (Dolomanov et al., 2009)'
_computing_publication_material 'Olex2 (Dolomanov et al., 2009)'
_computing_structure_refinement 'ShelXL (Sheldrick, 2015)'
_computing_structure_solution 'ShelXT (Sheldrick, 2015)'
_diffrn_ambient_environment N~2~
_diffrn_ambient_temperature 100.00(10)
_diffrn_detector 'Hybrid Pixel Array Detector'
_diffrn_detector_area_resol_mean 10.0000
_diffrn_measured_fraction_theta_full 0.985
_diffrn_measured_fraction_theta_max 1.000
_diffrn_measurement_details
;
List of Runs (angles in degrees, time in seconds):

  # Type    Start    End  Width  t~exp~   \w     \q     \k     \f   Frames
#--------------------------------------------------------------------------
  1  \w    -29.00  32.00   0.50    0.50    --    0.00 -82.00 150.00  122
  2  \w    -29.00  -3.00   0.50    0.50    --    0.00 -82.00-180.00   52
  3  \w     19.00  79.00   0.50    0.50    --    0.00  38.00 -30.00  120
  4  \w     -9.00  17.00   0.50    0.50    --    0.00  38.00 -30.00   52
  5  \w    -38.00  18.00   0.50    0.50    --    0.00 -82.00 -90.00  112
  6  \w     15.00 105.00   0.50    0.50    --  101.60 -57.00  60.00  180
  7  \w     32.00  68.00   0.50    0.50    --  101.60 -82.00   0.00   72
  8  \w     14.00 134.00   0.50    0.50    --  101.60 -82.00  60.00  240
  9  \w     89.00 114.00   0.50    0.50    --  101.60 -82.00 120.00   50
 10  \w     77.00 127.00   0.50    0.50    --  101.60 -82.00 -90.00  100
 11  \w     22.00  48.00   0.50    0.50    --  101.60 -82.00 -90.00   52
 12  \w     73.00 184.00   0.50    0.50    --  101.60  19.00 -30.00  222
 13  \w    100.00 126.00   0.50    0.50    --  101.60 -82.00-150.00   52
 14  \w    111.00 136.00   0.50    0.50    --  101.60  82.00-150.00   50
 15  \w     45.00 125.00   0.50    0.50    --  101.60 -26.00  99.00  160
;
_diffrn_measurement_device 'four-circle diffractometer'
_diffrn_measurement_device_type 'XtaLAB AFC12 (RINC): Kappa single'
_diffrn_measurement_method '\w scans'
_diffrn_orient_matrix_type 'CrysAlisPro convention (1999,Acta A55,543-557)'
_diffrn_orient_matrix_UB_11 -0.0053995000
_diffrn_orient_matrix_UB_12 -0.0563239000
_diffrn_orient_matrix_UB_13 0.0178787000
_diffrn_orient_matrix_UB_21 0.0924406000
_diffrn_orient_matrix_UB_22 -0.0036170000
_diffrn_orient_matrix_UB_23 0.0002163000
_diffrn_orient_matrix_UB_31 0.0013833000
_diffrn_orient_matrix_UB_32 0.0199073000
_diffrn_orient_matrix_UB_33 0.0504875000
_diffrn_radiation_monochromator mirror
_diffrn_radiation_probe x-ray
_diffrn_radiation_type CuK\a
_diffrn_radiation_wavelength 1.54184
_diffrn_reflns_av_R_equivalents 0.0880
_diffrn_reflns_av_unetI/netI 0.0587
_diffrn_reflns_Laue_measured_fraction_full 0.985
_diffrn_reflns_Laue_measured_fraction_max 1.000
_diffrn_reflns_limit_h_max 19
_diffrn_reflns_limit_h_min -19
_diffrn_reflns_limit_k_max 30
_diffrn_reflns_limit_k_min -27
_diffrn_reflns_limit_l_max 34
_diffrn_reflns_limit_l_min -22
_diffrn_reflns_number 68568
_diffrn_reflns_point_group_measured_fraction_full 0.985
_diffrn_reflns_point_group_measured_fraction_max 1.000
_diffrn_reflns_theta_full 67.684
_diffrn_reflns_theta_max 66.999
_diffrn_reflns_theta_min 3.763
_diffrn_source 'Rotating-anode X-ray tube (dual wavelength)'
_diffrn_source_type 'Rigaku (Cu) X-ray DW Source'
_exptl_absorpt_coefficient_mu 8.432
_exptl_absorpt_correction_T_max 1.00000
_exptl_absorpt_correction_T_min 0.43350
_exptl_absorpt_correction_type multi-scan
_exptl_absorpt_process_details
;
CrysAlisPro 1.171.40.84a (Rigaku Oxford Diffraction, 2020)
Empirical absorption correction using spherical harmonics,
implemented in SCALE3 ABSPACK scaling algorithm.
;
_exptl_crystal_colour 'metallic blackish black'
_exptl_crystal_colour_lustre metallic
_exptl_crystal_colour_modifier blackish
_exptl_crystal_colour_primary black
_exptl_crystal_density_diffrn 1.657
_exptl_crystal_description plate
_exptl_crystal_F_000 6104
_exptl_crystal_size_max 0.26
_exptl_crystal_size_mid 0.24
_exptl_crystal_size_min 0.22
_refine_diff_density_max 2.210
_refine_diff_density_min -1.163
_refine_diff_density_rms 0.153
_refine_ls_extinction_method none
_refine_ls_goodness_of_fit_ref 1.088
_refine_ls_hydrogen_treatment constr
_refine_ls_matrix_type full
_refine_ls_number_parameters 649
_refine_ls_number_reflns 10979
_refine_ls_number_restraints 0
_refine_ls_restrained_S_all 1.088
_refine_ls_R_factor_all 0.1038
_refine_ls_R_factor_gt 0.0771
_refine_ls_shift/su_max 0.001
_refine_ls_shift/su_mean 0.000
_refine_ls_structure_factor_coef Fsqd
_refine_ls_weighting_details
;
 w=1/[\s^2^(Fo^2^)+(0.1416P)^2^+18.0175P]
 where P=(Fo^2^+2Fc^2^)/3
;
_refine_ls_weighting_scheme calc
_refine_ls_wR_factor_gt 0.2221
_refine_ls_wR_factor_ref 0.2433
_reflns_Friedel_coverage 0.000
_reflns_number_gt 7407
_reflns_number_total 10979
_reflns_threshold_expression 'I > 2\s(I)'
_cod_data_source_file d1cc06038d2.cif
_cod_data_source_block xhl
_cod_database_code 7129700
_shelxl_version_number 2013-2
_shelx_space_group_comment
;
The symmetry employed for this shelxl refinement is uniquely defined
by the following loop, which should always be used as a source of
symmetry information in preference to the above space-group names.
They are only intended as comments.
;
_shelx_estimated_absorpt_t_max 0.258
_shelx_estimated_absorpt_t_min 0.218
_reflns_odcompleteness_completeness 99.87
_reflns_odcompleteness_iscentric 1
_reflns_odcompleteness_theta 66.97
_olex2_refinement_description
;
1. Fixed Uiso
 At 1.2 times of:
  All C(H,H) groups
2. Shared sites
{Ni1, Ge}
3. Uiso/Uaniso restraints and constraints
Uanis(Ni1) = Uanis(Ge)
4. Others
 Fixed Sof: Ge01(0.5) Ge02(0.5) Ge00(0.5) Ge2A(0.5) Ge2(0.5) Ge3(0.5) Ge4(0.5)
 Ge5(0.5) Ge6(0.5) Ge7(0.5) Ge8(0.5) Ge1A(0.5) Ge0A(0.5) Ge3A(0.5) Ge10(0.5)
 Ge9(0.5) Ge(0.5) Ni1(0.5)
5.a Secondary CH2 refined with riding coordinates:
 C00W(H00A,H00B), C00X(H00G,H00H), C00Y(H00C,H00D), C00Z(H00E,H00F), C010(H01A,
 H01B), C011(H01C,H01D), C012(H01E,H01F), C013(H01G,H01H), C014(H01I,H01J),
 C015(H0AA,H), C016(H01K,H01L), C017(H01M,H01N), C018(H01O,H01P), C019(H01Q,
 H01R), C01A(H01S,H01T), C01B(H01U,H01V), C01C(H01W,H01X), C01D(H01Y,HA),
 C01E(H1AA,HB), C01F(H2AA,HC), C01G(H01Z,HD), C01H(H3AA,HE), C01I(H01,HF),
 C01J(H4AA,HG), C01K(H5AA,HH), C01L(H6AA,HI), C01M(H7AA,HJ), C01N(H8AA,HK),
 C01O(H9AA,HL), C01P(H0BA,HM), C01Q(H1BA,HN), C01R(H2BA,HO), C01S(H3BA,HP),
 C01T(H4BA,HQ), C01U(H5BA,HR), C01V(H6BA,HS)
;
_olex2_submission_special_instructions 'No special instructions were received'
_oxdiff_exptl_absorpt_empirical_details
;
Empirical correction (ABSPACK) includes:
- Absorption correction using spherical harmonics
- Frame scaling
;
_oxdiff_exptl_absorpt_empirical_full_max 2.332
_oxdiff_exptl_absorpt_empirical_full_min 0.662

loop_
_space_group_symop_operation_xyz
'x, y, z'
'-x+1/2, -y, z+1/2'
'-x, y+1/2, -z+1/2'
'x+1/2, -y+1/2, -z'
'-x, -y, -z'
'x-1/2, y, -z-1/2'
'x, -y-1/2, z-1/2'
'-x-1/2, y-1/2, z'

loop_
_atom_site_label
_atom_site_type_symbol
_atom_site_fract_x
_atom_site_fract_y
_atom_site_fract_z
_atom_site_U_iso_or_equiv
_atom_site_adp_type
_atom_site_occupancy
_atom_site_site_symmetry_order
_atom_site_calc_flag
_atom_site_refinement_flags_posn
_atom_site_refinement_flags_adp
_atom_site_refinement_flags_occupancy
_atom_site_disorder_assembly
_atom_site_disorder_group
Ge01 Ge 0.3832(5) 0.4385(2) 0.0396(3) 0.0592(18) Uani 0.5 1 d . . P A 1
Ge02 Ge 0.5738(3) 0.4989(3) 0.0928(2) 0.0589(18) Uani 0.5 1 d . . P A 1
Ge00 Ge 0.53450(15) 0.58403(10) 0.04799(9) 0.0426(6) Uani 0.5 1 d . . P A 1
K006 K 0.47447(9) 0.36178(5) 0.36093(5) 0.0302(3) Uani 1 1 d . . . . .
K007 K 0.55282(8) 0.32212(6) 0.60259(5) 0.0324(3) Uani 1 1 d . . . . .
Ge2A Ge 0.31088(13) 0.51651(9) 0.09281(10) 0.0496(6) Uani 0.5 1 d . . P A 1
Ge2 Ge 0.37022(10) 0.59822(6) 0.09045(7) 0.0395(4) Uani 0.5 1 d . . P . .
Ge3 Ge 0.43042(17) 0.46145(12) 0.12857(9) 0.0572(6) Uani 0.5 1 d . . P A 1
Ge4 Ge 0.37671(11) 0.59392(7) 0.04017(8) 0.0513(5) Uani 0.5 1 d . . P A 1
Ge5 Ge 0.33834(11) 0.50442(8) -0.00194(7) 0.0470(5) Uani 0.5 1 d . . P . .
Ge6 Ge 0.46132(15) 0.54575(10) 0.14910(8) 0.0577(6) Uani 0.5 1 d . . P A .
Ge7 Ge 0.43651(15) 0.56669(10) 0.12532(9) 0.0577(6) Uani 0.5 1 d . . P A .
Ge8 Ge 0.32298(12) 0.53380(10) 0.02422(8) 0.0634(6) Uani 0.5 1 d . . P A .
O00G O 0.3704(3) 0.27390(18) 0.35764(18) 0.0400(12) Uani 1 1 d . . . . .
O00H O 0.6993(3) 0.3763(2) 0.59800(17) 0.0404(12) Uani 1 1 d . . . . .
O00I O 0.5368(3) 0.26136(19) 0.37416(18) 0.0403(12) Uani 1 1 d . . . . .
O00J O 0.5547(3) 0.3867(2) 0.27688(17) 0.0393(12) Uani 1 1 d . . . . .
O00K O 0.5756(3) 0.4138(2) 0.42355(17) 0.0416(12) Uani 1 1 d . . . . .
O00L O 0.3977(3) 0.42395(19) 0.29360(17) 0.0389(11) Uani 1 1 d . . . . .
O00M O 0.6621(3) 0.30740(18) 0.52545(16) 0.0368(11) Uani 1 1 d . . . . .
O00N O 0.4107(3) 0.40949(19) 0.44025(17) 0.0404(12) Uani 1 1 d . . . . .
O00O O 0.5585(3) 0.2222(2) 0.6417(2) 0.0490(14) Uani 1 1 d . . . . .
O00P O 0.4049(3) 0.3066(2) 0.5567(2) 0.0506(14) Uani 1 1 d . . . . .
O00Q O 0.5423(3) 0.3089(2) 0.70135(19) 0.0516(14) Uani 1 1 d . . . . .
O00R O 0.4435(3) 0.4046(2) 0.5963(2) 0.0500(14) Uani 1 1 d . . . . .
N00S N 0.2986(3) 0.3783(2) 0.3674(2) 0.0334(13) Uani 1 1 d . . . . .
N00T N 0.6496(4) 0.3454(2) 0.3535(2) 0.0380(14) Uani 1 1 d . . . . .
N00U N 0.5333(4) 0.2308(2) 0.5393(2) 0.0447(16) Uani 1 1 d . . . . .
N00V N 0.5772(4) 0.4118(3) 0.6645(2) 0.0462(16) Uani 1 1 d . . . . .
C00W C 0.4028(5) 0.2289(3) 0.3797(3) 0.0397(17) Uani 1 1 d . . . . .
H00A H 0.3694 0.1989 0.3730 0.048 Uiso 1 1 calc R . . . .
H00B H 0.4044 0.2339 0.4131 0.048 Uiso 1 1 calc R . . . .
C00X C 0.7356(4) 0.3799(3) 0.5528(2) 0.0387(17) Uani 1 1 d . . . . .
H00G H 0.7891 0.3945 0.5555 0.046 Uiso 1 1 calc R . . . .
H00H H 0.7039 0.4026 0.5331 0.046 Uiso 1 1 calc R . . . .
C00Y C 0.2573(4) 0.3305(3) 0.3505(3) 0.0418(18) Uani 1 1 d . . . . .
H00C H 0.2629 0.3285 0.3170 0.050 Uiso 1 1 calc R . . . .
H00D H 0.2005 0.3332 0.3575 0.050 Uiso 1 1 calc R . . . .
C00Z C 0.2771(5) 0.3889(3) 0.4166(3) 0.0420(18) Uani 1 1 d . . . . .
H00E H 0.2796 0.3567 0.4340 0.050 Uiso 1 1 calc R . . . .
H00F H 0.2223 0.4015 0.4179 0.050 Uiso 1 1 calc R . . . .
C010 C 0.6172(4) 0.2508(3) 0.3619(3) 0.0448(18) Uani 1 1 d . . . . .
H01A H 0.6213 0.2454 0.3286 0.054 Uiso 1 1 calc R . . . .
H01B H 0.6351 0.2193 0.3774 0.054 Uiso 1 1 calc R . . . .
C011 C 0.4862(5) 0.2200(3) 0.3614(3) 0.0458(19) Uani 1 1 d . . . . .
H01C H 0.5072 0.1878 0.3739 0.055 Uiso 1 1 calc R . . . .
H01D H 0.4846 0.2171 0.3278 0.055 Uiso 1 1 calc R . . . .
C012 C 0.6582(5) 0.3984(4) 0.4259(3) 0.049(2) Uani 1 1 d . . . . .
H01E H 0.6629 0.3672 0.4446 0.058 Uiso 1 1 calc R . . . .
H01F H 0.6894 0.4256 0.4407 0.058 Uiso 1 1 calc R . . . .
C013 C 0.3138(4) 0.4208(3) 0.2896(3) 0.0408(17) Uani 1 1 d . . . . .
H01G H 0.2991 0.3887 0.2741 0.049 Uiso 1 1 calc R . . . .
H01H H 0.2940 0.4496 0.2711 0.049 Uiso 1 1 calc R . . . .
C014 C 0.5451(5) 0.4214(3) 0.4680(3) 0.048(2) Uani 1 1 d . . . . .
H01I H 0.5798 0.4448 0.4851 0.058 Uiso 1 1 calc R . . . .
H01J H 0.5434 0.3885 0.4844 0.058 Uiso 1 1 calc R . . . .
C015 C 0.7400(5) 0.3277(3) 0.5319(3) 0.0445(18) Uani 1 1 d . . . . .
H0AA H 0.7674 0.3296 0.5021 0.053 Uiso 1 1 calc R . . . .
H H 0.7706 0.3048 0.5520 0.053 Uiso 1 1 calc R . . . .
C016 C 0.2892(5) 0.2815(3) 0.3715(3) 0.0465(19) Uani 1 1 d . . . . .
H01K H 0.2861 0.2836 0.4052 0.056 Uiso 1 1 calc R . . . .
H01L H 0.2568 0.2522 0.3615 0.056 Uiso 1 1 calc R . . . .
C017 C 0.6910(5) 0.3882(3) 0.3779(3) 0.050(2) Uani 1 1 d . . . . .
H01M H 0.6861 0.4196 0.3595 0.060 Uiso 1 1 calc R . . . .
H01N H 0.7476 0.3799 0.3803 0.060 Uiso 1 1 calc R . . . .
C018 C 0.3316(5) 0.4282(3) 0.4391(3) 0.048(2) Uani 1 1 d . . . . .
H01O H 0.3297 0.4605 0.4218 0.057 Uiso 1 1 calc R . . . .
H01P H 0.3133 0.4351 0.4706 0.057 Uiso 1 1 calc R . . . .
C019 C 0.6390(5) 0.3876(3) 0.2764(3) 0.048(2) Uani 1 1 d . . . . .
H01Q H 0.6577 0.4207 0.2884 0.058 Uiso 1 1 calc R . . . .
H01R H 0.6580 0.3842 0.2447 0.058 Uiso 1 1 calc R . . . .
C01A C 0.2759(5) 0.4224(3) 0.3377(3) 0.0410(17) Uani 1 1 d . . . . .
H01S H 0.2916 0.4544 0.3530 0.049 Uiso 1 1 calc R . . . .
H01T H 0.2179 0.4228 0.3343 0.049 Uiso 1 1 calc R . . . .
C01B C 0.6695(5) 0.2958(3) 0.3763(3) 0.050(2) Uani 1 1 d . . . . .
H01U H 0.6651 0.3003 0.4097 0.060 Uiso 1 1 calc R . . . .
H01V H 0.7250 0.2872 0.3694 0.060 Uiso 1 1 calc R . . . .
C01C C 0.5203(5) 0.4294(3) 0.2525(3) 0.049(2) Uani 1 1 d . . . . .
H01W H 0.5443 0.4318 0.2219 0.059 Uiso 1 1 calc R . . . .
H01X H 0.5320 0.4613 0.2691 0.059 Uiso 1 1 calc R . . . .
C01D C 0.6728(5) 0.3447(3) 0.3051(3) 0.0467(19) Uani 1 1 d . . . . .
H01Y H 0.6561 0.3119 0.2917 0.056 Uiso 1 1 calc R . . . .
HA H 0.7309 0.3463 0.3034 0.056 Uiso 1 1 calc R . . . .
C01E C 0.4075(5) 0.2758(3) 0.5158(3) 0.051(2) Uani 1 1 d . . . . .
H1AA H 0.4370 0.2940 0.4917 0.062 Uiso 1 1 calc R . . . .
HB H 0.3534 0.2695 0.5047 0.062 Uiso 1 1 calc R . . . .
C01F C 0.6645(5) 0.2574(3) 0.5063(3) 0.048(2) Uani 1 1 d . . . . .
H2AA H 0.6920 0.2340 0.5274 0.058 Uiso 1 1 calc R . . . .
HC H 0.6941 0.2581 0.4772 0.058 Uiso 1 1 calc R . . . .
C01G C 0.4337(5) 0.4234(4) 0.2480(3) 0.050(2) Uani 1 1 d . . . . .
H01Z H 0.4121 0.4516 0.2294 0.060 Uiso 1 1 calc R . . . .
HD H 0.4215 0.3909 0.2324 0.060 Uiso 1 1 calc R . . . .
C01H C 0.5606(6) 0.1850(3) 0.5656(3) 0.053(2) Uani 1 1 d . . . . .
H3AA H 0.6188 0.1855 0.5668 0.064 Uiso 1 1 calc R . . . .
HE H 0.5448 0.1541 0.5486 0.064 Uiso 1 1 calc R . . . .
C01I C 0.4627(5) 0.4437(3) 0.4648(3) 0.053(2) Uani 1 1 d . . . . .
H01 H 0.4418 0.4496 0.4959 0.063 Uiso 1 1 calc R . . . .
HF H 0.4649 0.4769 0.4489 0.063 Uiso 1 1 calc R . . . .
C01J C 0.4484(5) 0.2247(3) 0.5267(4) 0.059(2) Uani 1 1 d . . . . .
H4AA H 0.4203 0.2080 0.5522 0.070 Uiso 1 1 calc R . . . .
HG H 0.4445 0.2022 0.4998 0.070 Uiso 1 1 calc R . . . .
C01K C 0.5292(6) 0.1809(3) 0.6140(3) 0.059(3) Uani 1 1 d . . . . .
H5AA H 0.4709 0.1820 0.6134 0.071 Uiso 1 1 calc R . . . .
HH H 0.5455 0.1480 0.6274 0.071 Uiso 1 1 calc R . . . .
C01L C 0.5804(5) 0.2379(3) 0.4976(3) 0.048(2) Uani 1 1 d . . . . .
H6AA H 0.5529 0.2623 0.4775 0.057 Uiso 1 1 calc R . . . .
HI H 0.5835 0.2050 0.4813 0.057 Uiso 1 1 calc R . . . .
C01M C 0.7060(5) 0.4254(3) 0.6210(3) 0.049(2) Uani 1 1 d . . . . .
H7AA H 0.6827 0.4525 0.6018 0.058 Uiso 1 1 calc R . . . .
HJ H 0.7621 0.4337 0.6262 0.058 Uiso 1 1 calc R . . . .
C01N C 0.6624(6) 0.4228(3) 0.6669(3) 0.054(2) Uani 1 1 d . . . . .
H8AA H 0.6876 0.3961 0.6858 0.065 Uiso 1 1 calc R . . . .
HK H 0.6696 0.4557 0.6829 0.065 Uiso 1 1 calc R . . . .
C01O C 0.5345(6) 0.4557(4) 0.6433(4) 0.063(3) Uani 1 1 d . . . . .
H9AA H 0.5629 0.4663 0.6155 0.075 Uiso 1 1 calc R . . . .
HL H 0.5352 0.4847 0.6648 0.075 Uiso 1 1 calc R . . . .
C01P C 0.3608(5) 0.3525(4) 0.5493(3) 0.052(2) Uani 1 1 d . . . . .
H0BA H 0.3053 0.3437 0.5425 0.062 Uiso 1 1 calc R . . . .
HM H 0.3826 0.3708 0.5227 0.062 Uiso 1 1 calc R . . . .
C01Q C 0.4479(6) 0.4436(4) 0.6307(3) 0.063(3) Uani 1 1 d . . . . .
H1BA H 0.4193 0.4323 0.6582 0.075 Uiso 1 1 calc R . . . .
HN H 0.4221 0.4749 0.6192 0.075 Uiso 1 1 calc R . . . .
C01R C 0.3638(5) 0.3863(4) 0.5903(3) 0.062(3) Uani 1 1 d . . . . .
H2BA H 0.3276 0.4154 0.5862 0.074 Uiso 1 1 calc R . . . .
HO H 0.3471 0.3671 0.6177 0.074 Uiso 1 1 calc R . . . .
C01S C 0.5457(7) 0.4008(4) 0.7116(3) 0.065(3) Uani 1 1 d . . . . .
H3BA H 0.4875 0.4021 0.7106 0.078 Uiso 1 1 calc R . . . .
HP H 0.5637 0.4280 0.7326 0.078 Uiso 1 1 calc R . . . .
C01T C 0.5299(6) 0.2192(4) 0.6885(3) 0.063(3) Uani 1 1 d . . . . .
H4BA H 0.5422 0.1852 0.7012 0.076 Uiso 1 1 calc R . . . .
HQ H 0.4720 0.2235 0.6887 0.076 Uiso 1 1 calc R . . . .
C01U C 0.5662(6) 0.2588(4) 0.7174(3) 0.064(3) Uani 1 1 d . . . . .
H5BA H 0.5494 0.2542 0.7494 0.076 Uiso 1 1 calc R . . . .
HR H 0.6242 0.2558 0.7161 0.076 Uiso 1 1 calc R . . . .
C01V C 0.5707(6) 0.3499(4) 0.7306(3) 0.064(3) Uani 1 1 d . . . . .
H6BA H 0.6289 0.3484 0.7326 0.077 Uiso 1 1 calc R . . . .
HS H 0.5491 0.3456 0.7617 0.077 Uiso 1 1 calc R . . . .
Ge1A Ge 0.32879(19) 0.50302(10) 0.11816(10) 0.0617(8) Uani 0.5 1 d . . P A 2
Ge0A Ge 0.52147(17) 0.59733(11) 0.06653(11) 0.0554(8) Uani 0.5 1 d . . P A 2
Ge3A Ge 0.4650(3) 0.44595(11) 0.11719(11) 0.0881(12) Uani 0.5 1 d . . P A 2
Ge10 Ge 0.3890(5) 0.4286(3) 0.0491(3) 0.0570(17) Uani 0.5 1 d . . P A 2
Co Co 0.44417(7) 0.51598(5) 0.06145(5) 0.0426(4) Uani 1 1 d . . . A 2
Ge9 Ge 0.5737(5) 0.5031(4) 0.0936(3) 0.102(3) Uani 0.5 1 d . . P A 2
Ge Ge 0.47281(7) 0.54143(4) -0.01539(5) 0.0557(4) Uani 0.5 1 d . . P A 2
Ni1 Ni 0.47281(7) 0.54143(4) -0.01539(5) 0.0557(4) Uani 0.5 1 d . . P A .

loop_
_atom_site_aniso_label
_atom_site_aniso_U_11
_atom_site_aniso_U_22
_atom_site_aniso_U_33
_atom_site_aniso_U_23
_atom_site_aniso_U_13
_atom_site_aniso_U_12
Ge01 0.052(3) 0.074(4) 0.052(2) -0.034(3) 0.0189(17) -0.034(3)
Ge02 0.045(3) 0.086(4) 0.046(3) -0.005(2) -0.012(2) 0.033(2)
Ge00 0.0367(12) 0.0367(13) 0.0544(16) -0.0132(10) 0.0103(10) -0.0105(10)
K006 0.0309(7) 0.0285(7) 0.0313(8) -0.0014(6) -0.0004(6) -0.0039(6)
K007 0.0288(7) 0.0309(7) 0.0375(8) 0.0073(6) -0.0050(6) -0.0046(6)
Ge2A 0.0343(11) 0.0329(11) 0.0816(18) -0.0012(11) 0.0232(12) -0.0025(8)
Ge2 0.0336(9) 0.0213(8) 0.0638(12) -0.0002(7) 0.0113(8) 0.0049(7)
Ge3 0.0739(17) 0.0597(17) 0.0381(13) 0.0124(11) 0.0093(11) 0.0110(13)
Ge4 0.0381(10) 0.0256(9) 0.0902(16) 0.0088(9) 0.0103(10) 0.0068(7)
Ge5 0.0343(10) 0.0512(11) 0.0554(12) -0.0003(10) -0.0070(9) 0.0051(8)
Ge6 0.0762(16) 0.0593(14) 0.0376(12) -0.0091(10) -0.0087(11) 0.0184(12)
Ge7 0.0604(14) 0.0574(14) 0.0554(14) -0.0244(11) 0.0131(11) -0.0068(11)
Ge8 0.0349(11) 0.0916(17) 0.0637(14) -0.0200(13) -0.0103(10) 0.0204(11)
O00G 0.038(3) 0.031(3) 0.050(3) 0.001(2) 0.008(2) -0.006(2)
O00H 0.037(3) 0.048(3) 0.036(3) 0.005(2) 0.000(2) -0.008(2)
O00I 0.037(3) 0.037(3) 0.047(3) -0.004(2) 0.004(2) -0.003(2)
O00J 0.035(3) 0.043(3) 0.040(3) 0.008(2) -0.002(2) -0.003(2)
O00K 0.047(3) 0.044(3) 0.033(3) -0.003(2) -0.008(2) -0.008(2)
O00L 0.032(3) 0.047(3) 0.037(3) 0.006(2) 0.002(2) -0.003(2)
O00M 0.037(3) 0.032(2) 0.042(3) 0.000(2) 0.000(2) 0.002(2)
O00N 0.041(3) 0.039(3) 0.041(3) -0.008(2) -0.002(2) 0.005(2)
O00O 0.053(3) 0.037(3) 0.057(3) 0.014(3) -0.002(3) -0.006(2)
O00P 0.038(3) 0.054(3) 0.060(4) 0.014(3) -0.012(3) 0.000(3)
O00Q 0.054(4) 0.057(4) 0.044(3) 0.011(3) 0.003(3) -0.003(3)
O00R 0.041(3) 0.057(3) 0.053(3) -0.002(3) 0.006(3) 0.008(3)
N00S 0.032(3) 0.029(3) 0.039(3) -0.001(2) 0.000(3) 0.002(2)
N00T 0.033(3) 0.042(3) 0.039(3) 0.001(3) 0.001(3) -0.009(3)
N00U 0.045(4) 0.029(3) 0.060(4) 0.003(3) -0.016(3) -0.006(3)
N00V 0.055(4) 0.039(4) 0.045(4) 0.002(3) 0.007(3) -0.007(3)
C00W 0.041(4) 0.030(4) 0.048(4) -0.001(3) 0.001(3) -0.008(3)
C00X 0.028(4) 0.048(4) 0.040(4) 0.009(3) -0.003(3) -0.007(3)
C00Y 0.030(4) 0.044(4) 0.051(5) -0.005(4) 0.004(3) -0.005(3)
C00Z 0.033(4) 0.049(4) 0.044(4) 0.004(3) 0.005(3) 0.007(3)
C010 0.040(4) 0.037(4) 0.058(5) 0.003(4) -0.003(4) 0.004(3)
C011 0.052(5) 0.029(4) 0.056(5) -0.008(3) 0.010(4) 0.000(3)
C012 0.034(4) 0.060(5) 0.051(5) -0.005(4) -0.007(4) -0.012(4)
C013 0.035(4) 0.043(4) 0.044(4) 0.012(3) -0.004(3) -0.002(3)
C014 0.053(5) 0.042(4) 0.049(5) -0.012(4) -0.011(4) -0.004(4)
C015 0.037(4) 0.051(5) 0.046(4) 0.007(4) 0.006(3) 0.008(4)
C016 0.036(4) 0.039(4) 0.064(5) -0.001(4) 0.013(4) -0.007(3)
C017 0.034(4) 0.058(5) 0.060(5) 0.000(4) -0.006(4) -0.018(4)
C018 0.054(5) 0.044(4) 0.045(5) -0.005(4) 0.000(4) 0.012(4)
C019 0.035(4) 0.060(5) 0.049(5) 0.005(4) 0.007(4) -0.004(4)
C01A 0.032(4) 0.042(4) 0.049(5) 0.005(3) -0.003(3) 0.006(3)
C01B 0.035(4) 0.056(5) 0.058(5) 0.013(4) -0.003(4) 0.003(4)
C01C 0.049(5) 0.055(5) 0.044(5) 0.016(4) 0.007(4) -0.001(4)
C01D 0.031(4) 0.055(5) 0.054(5) -0.002(4) 0.004(4) -0.004(4)
C01E 0.045(5) 0.050(5) 0.058(5) -0.009(4) -0.021(4) -0.006(4)
C01F 0.062(5) 0.041(4) 0.041(4) 0.004(3) -0.006(4) 0.008(4)
C01G 0.045(5) 0.067(6) 0.039(4) 0.007(4) 0.005(4) 0.009(4)
C01H 0.060(5) 0.026(4) 0.073(6) 0.013(4) -0.019(5) 0.001(4)
C01I 0.070(6) 0.037(4) 0.051(5) -0.015(4) -0.010(4) -0.001(4)
C01J 0.052(5) 0.049(5) 0.075(6) 0.007(5) -0.021(5) -0.013(4)
C01K 0.066(6) 0.029(4) 0.084(7) 0.028(4) -0.017(5) -0.009(4)
C01L 0.057(5) 0.037(4) 0.049(5) -0.003(4) -0.013(4) 0.008(4)
C01M 0.048(5) 0.042(4) 0.056(5) -0.003(4) -0.007(4) -0.016(4)
C01N 0.065(6) 0.053(5) 0.045(5) -0.004(4) 0.001(4) -0.010(4)
C01O 0.075(7) 0.046(5) 0.067(6) 0.001(4) 0.002(5) 0.015(5)
C01P 0.034(4) 0.065(6) 0.056(5) 0.005(4) -0.003(4) 0.007(4)
C01Q 0.076(7) 0.055(5) 0.057(6) -0.011(4) 0.005(5) 0.013(5)
C01R 0.038(5) 0.084(7) 0.063(6) 0.000(5) -0.007(4) 0.018(5)
C01S 0.088(8) 0.065(6) 0.042(5) -0.007(4) 0.016(5) -0.008(5)
C01T 0.069(6) 0.055(5) 0.064(6) 0.035(5) 0.009(5) 0.006(5)
C01U 0.076(7) 0.068(6) 0.047(5) 0.023(5) -0.002(5) 0.008(5)
C01V 0.079(7) 0.075(7) 0.039(5) 0.009(4) 0.002(5) -0.010(5)
Ge1A 0.083(2) 0.0382(13) 0.0641(17) -0.0075(11) 0.0414(15) -0.0180(12)
Ge0A 0.0405(13) 0.0410(14) 0.085(2) -0.0239(13) 0.0204(13) -0.0162(10)
Ge3A 0.168(4) 0.0430(15) 0.0533(17) 0.0164(12) 0.0195(19) 0.0414(18)
Ge10 0.0424(18) 0.0437(16) 0.085(4) 0.0060(16) 0.023(2) 0.0017(12)
Co 0.0277(6) 0.0330(7) 0.0672(9) 0.0220(6) 0.0017(6) 0.0021(5)
Ge9 0.103(5) 0.113(5) 0.091(5) -0.069(3) -0.068(3) 0.066(3)
Ge 0.0471(7) 0.0379(6) 0.0821(9) -0.0035(6) 0.0068(6) 0.0097(5)
Ni1 0.0471(7) 0.0379(6) 0.0821(9) -0.0035(6) 0.0068(6) 0.0097(5)

loop_
_atom_type_symbol
_atom_type_description
_atom_type_scat_dispersion_real
_atom_type_scat_dispersion_imag
_atom_type_scat_source
C C 0.0181 0.0091 'International Tables Vol C Tables 4.2.6.8 and 6.1.1.4'
H H 0.0000 0.0000 'International Tables Vol C Tables 4.2.6.8 and 6.1.1.4'
Co Co -2.3653 3.6143 'International Tables Vol C Tables 4.2.6.8 and 6.1.1.4'
Ge Ge -1.0885 0.8855 'International Tables Vol C Tables 4.2.6.8 and 6.1.1.4'
K K 0.3868 1.0657 'International Tables Vol C Tables 4.2.6.8 and 6.1.1.4'
N N 0.0311 0.0180 'International Tables Vol C Tables 4.2.6.8 and 6.1.1.4'
Ni Ni -3.0029 0.5091 'International Tables Vol C Tables 4.2.6.8 and 6.1.1.4'
O O 0.0492 0.0322 'International Tables Vol C Tables 4.2.6.8 and 6.1.1.4'

loop_
_geom_angle_atom_site_label_1
_geom_angle_atom_site_label_2
_geom_angle_atom_site_label_3
_geom_angle
_geom_angle_site_symmetry_1
_geom_angle_site_symmetry_3
_geom_angle_publ_flag
Ge2A Ge01 Ge00 144.6(3) . 5_665 ?
Ge3 Ge01 Ge00 135.4(3) . 5_665 ?
Ge3 Ge01 Ge2A 57.19(15) . . ?
Ge5 Ge01 Ge00 81.1(2) . 5_665 ?
Ge5 Ge01 Ge2A 66.33(19) . . ?
Ge5 Ge01 Ge3 115.9(2) . . ?
Ge5 Ge01 Ge8 23.38(10) . . ?
Ge5 Ge01 Ni1 90.9(3) . 5_665 ?
Ge8 Ge01 Ge00 102.4(3) . 5_665 ?
Ge8 Ge01 Ge2A 43.45(13) . . ?
Ge8 Ge01 Ge3 93.68(19) . . ?
Ni1 Ge01 Ge00 50.55(15) 5_665 5_665 ?
Ni1 Ge01 Ge2A 114.2(2) 5_665 . ?
Ni1 Ge01 Ge3 86.6(2) 5_665 . ?
Ni1 Ge01 Ge8 97.0(2) 5_665 . ?
Ge00 Ge02 Ge3 104.9(2) . . ?
Ge00 Ge02 Ge6 75.7(2) . . ?
Ge6 Ge02 Ge3 49.35(12) . . ?
Ni1 Ge02 Ge00 80.60(18) 5_665 . ?
Ni1 Ge02 Ge3 85.4(2) 5_665 . ?
Ni1 Ge02 Ge6 118.6(2) 5_665 . ?
Ge02 Ge00 Ge01 98.1(2) . 5_665 ?
Ge02 Ge00 Ge4 111.67(16) . . ?
Ge02 Ge00 Ge7 67.75(14) . . ?
Ge4 Ge00 Ge01 114.25(17) . 5_665 ?
Ge4 Ge00 Ge7 60.25(9) . . ?
Ge7 Ge00 Ge01 157.97(16) . 5_665 ?
O00G K006 N00S 61.02(15) . . ?
O00G K006 N00T 118.94(16) . . ?
O00I K006 O00G 59.94(15) . . ?
O00I K006 O00J 98.61(15) . . ?
O00I K006 O00L 141.48(15) . . ?
O00I K006 N00S 119.19(15) . . ?
O00I K006 N00T 60.93(16) . . ?
O00J K006 O00G 115.97(15) . . ?
O00J K006 N00S 119.10(16) . . ?
O00J K006 N00T 60.34(15) . . ?
O00K K006 O00G 139.89(16) . . ?
O00K K006 O00I 97.50(16) . . ?
O00K K006 O00J 98.97(15) . . ?
O00K K006 O00L 116.23(15) . . ?
O00K K006 N00S 118.99(16) . . ?
O00K K006 N00T 61.47(17) . . ?
O00L K006 O00G 98.76(15) . . ?
O00L K006 O00J 59.97(14) . . ?
O00L K006 N00S 60.90(15) . . ?
O00L K006 N00T 118.61(16) . . ?
O00N K006 O00G 98.31(15) . . ?
O00N K006 O00I 115.66(15) . . ?
O00N K006 O00J 140.70(16) . . ?
O00N K006 O00K 59.70(16) . . ?
O00N K006 O00L 97.97(15) . . ?
O00N K006 N00S 60.78(16) . . ?
O00N K006 N00T 119.75(16) . . ?
N00T K006 N00S 179.41(17) . . ?
O00H K007 O00M 58.92(14) . . ?
O00H K007 O00P 143.60(16) . . ?
O00H K007 O00Q 99.12(16) . . ?
O00H K007 N00U 117.08(18) . . ?
O00H K007 N00V 61.32(17) . . ?
O00M K007 N00U 59.93(17) . . ?
O00M K007 N00V 118.66(17) . . ?
O00O K007 O00H 116.31(16) . . ?
O00O K007 O00M 99.53(16) . . ?
O00O K007 O00P 95.00(17) . . ?
O00O K007 O00Q 59.76(17) . . ?
O00O K007 N00U 61.79(17) . . ?
O00O K007 N00V 118.15(18) . . ?
O00P K007 O00M 99.86(16) . . ?
O00P K007 O00Q 113.18(17) . . ?
O00P K007 N00U 60.61(18) . . ?
O00P K007 N00V 120.95(19) . . ?
O00Q K007 O00M 141.49(16) . . ?
O00Q K007 N00U 120.17(18) . . ?
O00Q K007 N00V 60.18(18) . . ?
O00R K007 O00H 100.67(16) . . ?
O00R K007 O00M 117.29(15) . . ?
O00R K007 O00O 137.85(17) . . ?
O00R K007 O00P 60.69(17) . . ?
O00R K007 O00Q 96.55(17) . . ?
O00R K007 N00U 119.07(18) . . ?
O00R K007 N00V 62.24(19) . . ?
N00V K007 N00U 178.3(2) . . ?
Ge2 Ge2A Ge01 116.77(18) . . ?
Ge2 Ge2A Ge3 100.13(12) . . ?
Ge2 Ge2A Ge4 32.16(7) . . ?
Ge2 Ge2A Ge5 90.16(10) . . ?
Ge2 Ge2A Ge7 39.47(9) . . ?
Ge3 Ge2A Ge01 60.36(17) . . ?
Ge3 Ge2A Ge4 107.68(10) . . ?
Ge3 Ge2A Ge5 101.35(10) . . ?
Ge4 Ge2A Ge01 92.73(18) . . ?
Ge4 Ge2A Ge5 58.18(8) . . ?
Ge5 Ge2A Ge01 46.56(17) . . ?
Ge7 Ge2A Ge01 101.81(16) . . ?
Ge7 Ge2A Ge3 61.81(11) . . ?
Ge7 Ge2A Ge4 61.29(9) . . ?
Ge7 Ge2A Ge5 105.82(10) . . ?
Ge8 Ge2A Ge01 65.37(18) . . ?
Ge8 Ge2A Ge2 74.42(12) . . ?
Ge8 Ge2A Ge3 114.79(12) . . ?
Ge8 Ge2A Ge4 42.50(10) . . ?
Ge8 Ge2A Ge5 19.43(8) . . ?
Ge8 Ge2A Ge7 99.14(12) . . ?
Ge2A Ge2 Ge6 76.27(10) . . ?
Ge2A Ge2 Ge8 47.73(10) . . ?
Ge4 Ge2 Ge2A 89.53(13) . . ?
Ge4 Ge2 Ge6 123.62(12) . . ?
Ge4 Ge2 Ge7 120.17(14) . . ?
Ge4 Ge2 Ge8 42.14(10) . . ?
Ge6 Ge2 Ge8 108.07(9) . . ?
Ge6 Ge2 Ge1A 59.19(10) . . ?
Ge7 Ge2 Ge2A 80.01(12) . . ?
Ge7 Ge2 Ge6 5.48(10) . . ?
Ge7 Ge2 Ge8 108.60(11) . . ?
Ge7 Ge2 Ge1A 63.42(12) . . ?
Ge7 Ge2 Ge0A 61.60(12) . . ?
Ge7 Ge2 Co 59.33(9) . . ?
Ge8 Ge2 Ge1A 64.04(9) . . ?
Ge0A Ge2 Ge6 67.02(10) . . ?
Ge0A Ge2 Ge8 95.26(9) . . ?
Ge0A Ge2 Ge1A 108.67(11) . . ?
Co Ge2 Ge6 60.91(6) . . ?
Co Ge2 Ge8 52.87(6) . . ?
Co Ge2 Ge1A 57.84(7) . . ?
Co Ge2 Ge0A 56.55(7) . . ?
Ge01 Ge3 Ge02 88.6(2) . . ?
Ge2A Ge3 Ge01 62.45(17) . . ?
Ge2A Ge3 Ge02 108.47(17) . . ?
Ge2A Ge3 Ge7 58.72(10) . . ?
Ge6 Ge3 Ge01 120.35(18) . . ?
Ge6 Ge3 Ge02 64.88(18) . . ?
Ge6 Ge3 Ge2A 76.34(12) . . ?
Ge6 Ge3 Ge7 20.13(7) . . ?
Ge7 Ge3 Ge01 101.15(17) . . ?
Ge7 Ge3 Ge02 66.90(17) . . ?
Ge00 Ge4 Ge2A 106.31(10) . . ?
Ge00 Ge4 Ge5 101.08(9) . . ?
Ge00 Ge4 Ge7 62.51(9) . . ?
Ge2A Ge4 Ge7 57.52(9) . . ?
Ge2 Ge4 Ge00 89.81(13) . . ?
Ge2 Ge4 Ge2A 58.32(10) . . ?
Ge2 Ge4 Ge5 119.80(12) . . ?
Ge2 Ge4 Ge7 32.46(9) . . ?
Ge2 Ge4 Ge8 105.96(14) . . ?
Ge5 Ge4 Ge2A 61.81(8) . . ?
Ge5 Ge4 Ge7 105.72(9) . . ?
Ge8 Ge4 Ge00 114.91(11) . . ?
Ge8 Ge4 Ge2A 48.05(11) . . ?
Ge8 Ge4 Ge5 18.42(8) . . ?
Ge8 Ge4 Ge7 100.61(12) . . ?
Ge01 Ge5 Ge2A 67.10(19) . . ?
Ge01 Ge5 Ge4 109.62(17) . . ?
Ge4 Ge5 Ge2A 60.01(8) . . ?
Ge8 Ge5 Ge01 103.8(2) . . ?
Ge8 Ge5 Ge2A 38.03(17) . . ?
Ge8 Ge5 Ge4 32.12(15) . . ?
Ge8 Ge5 Ge10 102.0(2) . . ?
Ge8 Ge5 Co 65.85(14) . . ?
Ge8 Ge5 Ge 93.04(17) . . ?
Co Ge5 Ge10 57.13(17) . . ?
Ge Ge5 Ge10 94.86(19) . . ?
Ge Ge5 Co 55.92(6) . . ?
Ge2 Ge6 Ge02 103.85(15) . . ?
Ge2 Ge6 Ge0A 56.00(9) . . ?
Ge2 Ge6 Ge3A 106.24(11) . . ?
Ge2 Ge6 Co 58.56(7) . . ?
Ge2 Ge6 Ge9 103.23(19) . . ?
Ge3 Ge6 Ge02 65.77(17) . . ?
Ge3 Ge6 Ge2 100.93(11) . . ?
Ge7 Ge6 Ge02 96.9(2) . . ?
Ge7 Ge6 Ge2 9.69(18) . . ?
Ge7 Ge6 Ge3 104.4(2) . . ?
Ge7 Ge6 Ge1A 68.5(2) . . ?
Ge7 Ge6 Ge0A 46.4(2) . . ?
Ge7 Ge6 Ge3A 107.3(2) . . ?
Ge7 Ge6 Co 55.99(17) . . ?
Ge7 Ge6 Ge9 96.0(3) . . ?
Ge1A Ge6 Ge2 60.93(9) . . ?
Ge1A Ge6 Ge0A 101.82(11) . . ?
Ge1A Ge6 Ge3A 60.63(12) . . ?
Ge1A Ge6 Co 57.66(8) . . ?
Ge1A Ge6 Ge9 102.26(19) . . ?
Ge3A Ge6 Ge0A 98.51(11) . . ?
Co Ge6 Ge0A 52.45(7) . . ?
Co Ge6 Ge3A 53.86(8) . . ?
Co Ge6 Ge9 52.63(16) . . ?
Ge9 Ge6 Ge0A 57.4(2) . . ?
Ge9 Ge6 Ge3A 53.2(2) . . ?
Ge2A Ge7 Ge00 105.06(11) . . ?
Ge2A Ge7 Ge3 59.48(9) . . ?
Ge2A Ge7 Ge4 61.19(9) . . ?
Ge2 Ge7 Ge00 80.39(13) . . ?
Ge2 Ge7 Ge2A 60.52(11) . . ?
Ge2 Ge7 Ge3 118.26(13) . . ?
Ge2 Ge7 Ge4 27.37(8) . . ?
Ge2 Ge7 Ge1A 78.07(13) . . ?
Ge2 Ge7 Ge0A 78.77(15) . . ?
Ge2 Ge7 Co 80.36(12) . . ?
Ge3 Ge7 Ge00 102.05(10) . . ?
Ge3 Ge7 Ge4 105.86(10) . . ?
Ge4 Ge7 Ge00 57.25(9) . . ?
Ge6 Ge7 Ge00 113.8(2) . . ?
Ge6 Ge7 Ge2A 108.6(2) . . ?
Ge6 Ge7 Ge2 164.8(3) . . ?
Ge6 Ge7 Ge3 55.5(2) . . ?
Ge6 Ge7 Ge4 159.2(2) . . ?
Ge6 Ge7 Ge1A 90.0(2) . . ?
Ge6 Ge7 Ge0A 116.2(3) . . ?
Ge6 Ge7 Co 103.3(2) . . ?
Ge0A Ge7 Ge1A 127.58(13) . . ?
Co Ge7 Ge1A 65.42(8) . . ?
Co Ge7 Ge0A 64.72(9) . . ?
Ge2A Ge8 Ge01 71.18(18) . . ?
Ge2A Ge8 Ge2 57.85(9) . . ?
Ge2 Ge8 Ge01 110.06(15) . . ?
Ge2 Ge8 Ge1A 58.37(8) . . ?
Ge2 Ge8 Ge 89.06(8) . . ?
Ge4 Ge8 Ge01 122.94(17) . . ?
Ge4 Ge8 Ge2A 89.45(13) . . ?
Ge4 Ge8 Ge2 31.91(9) . . ?
Ge5 Ge8 Ge01 52.9(2) . . ?
Ge5 Ge8 Ge2A 122.5(2) . . ?
Ge5 Ge8 Ge2 148.94(18) . . ?
Ge5 Ge8 Ge4 129.5(2) . . ?
Ge5 Ge8 Ge1A 117.1(2) . . ?
Ge5 Ge8 Co 88.70(15) . . ?
Ge5 Ge8 Ge 63.48(15) . . ?
Co Ge8 Ge2 62.29(7) . . ?
Co Ge8 Ge1A 58.28(9) . . ?
Co Ge8 Ge 54.45(6) . . ?
Ge Ge8 Ge1A 112.72(10) . . ?
C00W O00G K006 113.6(4) . . ?
C016 O00G K006 117.3(4) . . ?
C016 O00G C00W 110.3(5) . . ?
C00X O00H K007 116.0(4) . . ?
C01M O00H K007 118.9(4) . . ?
C01M O00H C00X 109.2(6) . . ?
C010 O00I K006 119.6(4) . . ?
C011 O00I K006 116.1(4) . . ?
C011 O00I C010 111.0(6) . . ?
C019 O00J K006 118.9(4) . . ?
C019 O00J C01C 112.7(6) . . ?
C01C O00J K006 113.9(4) . . ?
C012 O00K K006 118.3(4) . . ?
C014 O00K K006 116.0(4) . . ?
C014 O00K C012 110.2(6) . . ?
C013 O00L K006 118.3(4) . . ?
C013 O00L C01G 109.8(6) . . ?
C01G O00L K006 115.5(4) . . ?
C015 O00M K007 115.5(4) . . ?
C01F O00M K007 116.1(4) . . ?
C01F O00M C015 111.4(6) . . ?
C018 O00N K006 119.2(4) . . ?
C018 O00N C01I 111.7(6) . . ?
C01I O00N K006 116.4(5) . . ?
C01K O00O K007 116.7(4) . . ?
C01K O00O C01T 112.1(7) . . ?
C01T O00O K007 114.4(5) . . ?
C01E O00P K007 116.1(5) . . ?
C01P O00P K007 114.0(5) . . ?
C01P O00P C01E 111.1(6) . . ?
C01U O00Q K007 114.3(5) . . ?
C01U O00Q C01V 112.6(7) . . ?
C01V O00Q K007 118.4(5) . . ?
C01Q O00R K007 117.4(5) . . ?
C01Q O00R C01R 111.8(7) . . ?
C01R O00R K007 111.3(5) . . ?
C00Y N00S K006 108.5(4) . . ?
C00Z N00S K006 108.8(4) . . ?
C00Z N00S C00Y 110.6(6) . . ?
C01A N00S K006 109.2(4) . . ?
C01A N00S C00Y 109.3(6) . . ?
C01A N00S C00Z 110.5(6) . . ?
C017 N00T K006 108.6(5) . . ?
C01B N00T K006 108.3(4) . . ?
C01B N00T C017 109.2(6) . . ?
C01D N00T K006 109.6(4) . . ?
C01D N00T C017 110.0(6) . . ?
C01D N00T C01B 111.0(6) . . ?
C01H N00U K007 106.6(5) . . ?
C01J N00U K007 109.8(5) . . ?
C01J N00U C01H 109.8(6) . . ?
C01L N00U K007 110.3(4) . . ?
C01L N00U C01H 111.0(7) . . ?
C01L N00U C01J 109.3(7) . . ?
C01N N00V K007 108.5(5) . . ?
C01N N00V C01O 110.2(7) . . ?
C01N N00V C01S 109.9(7) . . ?
C01O N00V K007 106.6(5) . . ?
C01O N00V C01S 110.8(7) . . ?
C01S N00V K007 110.8(5) . . ?
O00G C00W C011 108.6(6) . . ?
O00H C00X C015 109.3(6) . . ?
N00S C00Y C016 113.6(6) . . ?
N00S C00Z C018 113.0(6) . . ?
O00I C010 C01B 109.4(6) . . ?
O00I C011 C00W 110.4(6) . . ?
O00K C012 C017 110.6(6) . . ?
O00L C013 C01A 109.7(6) . . ?
O00K C014 C01I 109.6(7) . . ?
O00M C015 C00X 110.1(6) . . ?
O00G C016 C00Y 109.8(6) . . ?
N00T C017 C012 113.4(6) . . ?
O00N C018 C00Z 110.2(6) . . ?
O00J C019 C01D 111.1(6) . . ?
N00S C01A C013 113.6(6) . . ?
N00T C01B C010 114.5(6) . . ?
O00J C01C C01G 111.3(7) . . ?
N00T C01D C019 115.1(7) . . ?
O00P C01E C01J 109.1(7) . . ?
O00M C01F C01L 110.1(7) . . ?
O00L C01G C01C 109.2(7) . . ?
N00U C01H C01K 115.2(7) . . ?
O00N C01I C014 110.6(6) . . ?
N00U C01J C01E 113.0(7) . . ?
O00O C01K C01H 110.6(7) . . ?
N00U C01L C01F 114.1(7) . . ?
O00H C01M C01N 109.1(6) . . ?
N00V C01N C01M 116.0(7) . . ?
N00V C01O C01Q 113.7(8) . . ?
O00P C01P C01R 111.1(7) . . ?
O00R C01Q C01O 111.3(8) . . ?
O00R C01R C01P 109.1(7) . . ?
N00V C01S C01V 114.1(8) . . ?
O00O C01T C01U 111.4(8) . . ?
O00Q C01U C01T 109.6(7) . . ?
O00Q C01V C01S 110.1(8) . . ?
Ge2 Ge1A Ge8 57.59(9) . . ?
Ge2 Ge1A Ge3A 106.22(12) . . ?
Ge2 Ge1A Ge10 108.00(17) . . ?
Ge6 Ge1A Ge2 59.88(9) . . ?
Ge6 Ge1A Ge8 103.68(11) . . ?
Ge6 Ge1A Ge3A 61.65(12) . . ?
Ge6 Ge1A Ge10 102.48(19) . . ?
Ge7 Ge1A Ge2 38.51(9) . . ?
Ge7 Ge1A Ge6 21.57(8) . . ?
Ge7 Ge1A Ge8 85.25(11) . . ?
Ge7 Ge1A Ge3A 75.46(14) . . ?
Ge7 Ge1A Ge10 104.16(18) . . ?
Ge7 Ge1A Co 53.85(8) . . ?
Ge8 Ge1A Ge10 63.02(16) . . ?
Ge3A Ge1A Ge8 99.89(11) . . ?
Ge3A Ge1A Ge10 49.60(17) . . ?
Co Ge1A Ge2 59.49(7) . . ?
Co Ge1A Ge6 61.74(9) . . ?
Co Ge1A Ge8 51.23(7) . . ?
Co Ge1A Ge3A 55.28(9) . . ?
Co Ge1A Ge10 52.67(16) . . ?
Ge2 Ge0A Ge6 56.98(9) . . ?
Ge2 Ge0A Ge9 104.1(2) . . ?
Ge2 Ge0A Ge 87.05(9) . . ?
Ge7 Ge0A Ge2 39.63(9) . . ?
Ge7 Ge0A Ge6 17.35(8) . . ?
Ge7 Ge0A Co 55.98(8) . . ?
Ge7 Ge0A Ge9 71.5(2) . . ?
Ge7 Ge0A Ge 104.64(11) . . ?
Co Ge0A Ge2 61.25(7) . . ?
Co Ge0A Ge6 58.57(8) . . ?
Co Ge0A Ge9 54.52(19) . . ?
Co Ge0A Ge 51.60(7) . . ?
Ge9 Ge0A Ge6 57.5(2) . . ?
Ge9 Ge0A Ge 82.93(17) . . ?
Ge Ge0A Ge6 110.14(10) . . ?
Ge1A Ge3A Ge6 57.72(10) . . ?
Ge10 Ge3A Ge6 116.3(2) . . ?
Ge10 Ge3A Ge1A 70.3(2) . . ?
Ge10 Ge3A Co 61.36(19) . . ?
Ge10 Ge3A Ge9 106.3(3) . . ?
Co Ge3A Ge6 61.42(9) . . ?
Co Ge3A Ge1A 59.02(9) . . ?
Ge9 Ge3A Ge6 62.6(2) . . ?
Ge9 Ge3A Ge1A 107.4(2) . . ?
Ge9 Ge3A Co 58.3(2) . . ?
Ge5 Ge10 Ge1A 77.3(2) . . ?
Ge5 Ge10 Ge 81.6(2) . 5_665 ?
Ge5 Ge10 Ni1 81.6(2) . 5_665 ?
Ge3A Ge10 Ge5 120.0(3) . . ?
Ge3A Ge10 Ge1A 60.1(2) . . ?
Ge3A Ge10 Co 60.57(19) . . ?
Ge3A Ge10 Ge 77.3(2) . 5_665 ?
Ge3A Ge10 Ni1 77.3(2) . 5_665 ?
Co Ge10 Ge5 60.81(17) . . ?
Co Ge10 Ge1A 55.39(16) . . ?
Co Ge10 Ge 56.89(17) . 5_665 ?
Co Ge10 Ni1 56.89(17) . 5_665 ?
Ge Ge10 Ge1A 111.0(3) 5_665 . ?
Ni1 Ge10 Ge1A 111.0(3) 5_665 . ?
Ni1 Ge10 Ge 0.00(7) 5_665 5_665 ?
Ge7 Co Ge5 127.56(10) . . ?
Ge7 Co Ge8 102.19(11) . . ?
Ge7 Co Ge1A 60.73(9) . . ?
Ge7 Co Ge0A 59.29(10) . . ?
Ge7 Co Ge3A 84.29(11) . . ?
Ge7 Co Ge10 128.8(2) . . ?
Ge7 Co Ge9 79.3(2) . . ?
Ge7 Co Ge 146.25(10) . 5_665 ?
Ge7 Co Ge 127.92(9) . . ?
Ge7 Co Ni1 146.25(10) . 5_665 ?
Ge8 Co Ge5 25.45(7) . . ?
Ge8 Co Ge1A 70.49(11) . . ?
Ge8 Co Ge0A 108.21(11) . . ?
Ge8 Co Ge3A 124.82(14) . . ?
Ge8 Co Ge10 77.85(19) . . ?
Ge8 Co Ge9 174.3(2) . . ?
Ge8 Co Ge 111.33(9) . 5_665 ?
Ge8 Co Ge 71.90(8) . . ?
Ge8 Co Ni1 111.33(9) . 5_665 ?
Ge1A Co Ge5 85.48(10) . . ?
Ge0A Co Ge5 120.16(10) . . ?
Ge0A Co Ge1A 117.94(10) . . ?
Ge3A Co Ge5 118.79(12) . . ?
Ge3A Co Ge1A 65.70(13) . . ?
Ge3A Co Ge0A 121.04(14) . . ?
Ge3A Co Ge10 58.1(2) . . ?
Ge10 Co Ge5 62.06(18) . . ?
Ge10 Co Ge1A 71.9(2) . . ?
Ge10 Co Ge0A 169.5(2) . . ?
Ge9 Co Ge5 152.9(2) . . ?
Ge9 Co Ge1A 114.8(2) . . ?
Ge9 Co Ge0A 67.7(2) . . ?
Ge9 Co Ge3A 60.7(3) . . ?
Ge9 Co Ge10 105.6(3) . . ?
Ge9 Co Ge 66.91(19) . 5_665 ?
Ge9 Co Ni1 66.91(19) . 5_665 ?
Ge Co Ge5 86.11(7) 5_665 . ?
Ge Co Ge5 60.12(6) . . ?
Ge Co Ge1A 134.68(8) 5_665 . ?
Ge Co Ge1A 142.37(10) . . ?
Ge Co Ge0A 73.33(9) . . ?
Ge Co Ge0A 104.68(8) 5_665 . ?
Ge Co Ge3A 80.04(9) 5_665 . ?
Ge Co Ge3A 142.62(10) . . ?
Ge Co Ge10 101.2(2) . . ?
Ge Co Ge10 64.8(2) 5_665 . ?
Ge Co Ge9 102.7(2) . . ?
Ge Co Ge 62.62(6) . 5_665 ?
Ge Co Ni1 62.62(6) . 5_665 ?
Ni1 Co Ge5 86.11(7) 5_665 . ?
Ni1 Co Ge1A 134.68(8) 5_665 . ?
Ni1 Co Ge0A 104.68(8) 5_665 . ?
Ni1 Co Ge3A 80.04(9) 5_665 . ?
Ni1 Co Ge10 64.8(2) 5_665 . ?
Ni1 Co Ge 0.00(7) 5_665 5_665 ?
Ge0A Ge9 Ge6 65.1(2) . . ?
Ge3A Ge9 Ge6 64.1(2) . . ?
Ge3A Ge9 Ge0A 112.7(3) . . ?
Ge3A Ge9 Ge 75.9(2) . 5_665 ?
Ge3A Ge9 Ni1 75.9(2) . 5_665 ?
Co Ge9 Ge6 62.7(2) . . ?
Co Ge9 Ge0A 57.8(2) . . ?
Co Ge9 Ge3A 61.0(2) . . ?
Co Ge9 Ge 57.44(17) . 5_665 ?
Co Ge9 Ni1 57.44(17) . 5_665 ?
Ge Ge9 Ge6 118.6(3) 5_665 . ?
Ge Ge9 Ge0A 92.9(3) 5_665 . ?
Ni1 Ge9 Ge6 118.6(3) 5_665 . ?
Ni1 Ge9 Ge0A 92.9(3) 5_665 . ?
Ni1 Ge9 Ge 0.00(8) 5_665 5_665 ?
Ge5 Ge Ge8 23.48(6) . . ?
Ge5 Ge Ge0A 108.71(9) . . ?
Ge5 Ge Ge10 166.55(19) . 5_665 ?
Ge5 Ge Ge9 72.5(2) . 5_665 ?
Ge5 Ge Ge 86.74(8) . 5_665 ?
Ge5 Ge Ni1 86.74(8) . 5_665 ?
Ge8 Ge Ge0A 87.25(8) . . ?
Ge10 Ge Ge8 166.82(17) 5_665 . ?
Ge10 Ge Ge0A 84.71(18) 5_665 . ?
Ge10 Ge Ge9 94.0(3) 5_665 5_665 ?
Co Ge Ge5 63.95(6) . . ?
Co Ge Ge5 111.66(8) 5_665 . ?
Co Ge Ge8 53.65(6) . . ?
Co Ge Ge8 134.57(8) 5_665 . ?
Co Ge Ge0A 55.08(7) . . ?
Co Ge Ge0A 126.38(8) 5_665 . ?
Co Ge Ge10 127.49(18) . 5_665 ?
Co Ge Ge10 58.27(16) 5_665 5_665 ?
Co Ge Co 117.38(6) . 5_665 ?
Co Ge Ge9 128.3(2) . 5_665 ?
Co Ge Ge9 55.65(18) 5_665 5_665 ?
Co Ge Ge 59.98(6) . 5_665 ?
Co Ge Ge 57.40(5) 5_665 5_665 ?
Co Ge Ni1 57.40(5) 5_665 5_665 ?
Co Ge Ni1 59.98(6) . 5_665 ?
Ge9 Ge Ge8 93.2(2) 5_665 . ?
Ge9 Ge Ge0A 175.7(2) 5_665 . ?
Ge Ge Ge8 97.01(9) 5_665 . ?
Ge Ge Ge0A 92.01(10) 5_665 . ?
Ge Ge Ge10 93.70(16) 5_665 5_665 ?
Ge Ge Ge9 92.1(2) 5_665 5_665 ?
Ni1 Ge Ge8 97.01(9) 5_665 . ?
Ni1 Ge Ge0A 92.01(10) 5_665 . ?
Ni1 Ge Ge10 93.70(16) 5_665 5_665 ?
Ni1 Ge Ge9 92.1(2) 5_665 5_665 ?
Ni1 Ge Ge 0.00(7) 5_665 5_665 ?

loop_
_geom_bond_atom_site_label_1
_geom_bond_atom_site_label_2
_geom_bond_distance
_geom_bond_site_symmetry_2
_geom_bond_publ_flag
Ge01 Ge00 2.925(8) 5_665 ?
Ge01 Ge2A 2.796(7) . ?
Ge01 Ge3 2.741(7) . ?
Ge01 Ge5 2.204(8) . ?
Ge01 Ge8 2.685(7) . ?
Ge01 Ni1 2.549(8) 5_665 ?
Ge02 Ge00 2.624(7) . ?
Ge02 Ge3 2.772(6) . ?
Ge02 Ge6 2.752(6) . ?
Ge02 Ni1 2.577(7) 5_665 ?
Ge00 Ge01 2.925(8) 5_665 ?
Ge00 Ge4 2.648(3) . ?
Ge00 Ge7 2.793(3) . ?
K006 O00G 2.850(5) . ?
K006 O00I 2.811(5) . ?
K006 O00J 2.835(5) . ?
K006 O00K 2.806(5) . ?
K006 O00L 2.818(5) . ?
K006 O00N 2.799(5) . ?
K006 N00S 2.965(6) . ?
K006 N00T 2.954(6) . ?
K007 O00H 2.812(5) . ?
K007 O00M 2.893(5) . ?
K007 O00O 2.809(5) . ?
K007 O00P 2.823(6) . ?
K007 O00Q 2.865(6) . ?
K007 O00R 2.801(6) . ?
K007 N00U 2.988(7) . ?
K007 N00V 2.943(7) . ?
Ge2A Ge2 2.324(3) . ?
Ge2A Ge3 2.650(4) . ?
Ge2A Ge4 2.731(3) . ?
Ge2A Ge5 2.780(4) . ?
Ge2A Ge7 2.629(3) . ?
Ge2A Ge8 2.031(4) . ?
Ge2 Ge4 1.454(3) . ?
Ge2 Ge6 2.639(3) . ?
Ge2 Ge7 1.697(4) . ?
Ge2 Ge8 2.644(3) . ?
Ge2 Ge1A 2.667(3) . ?
Ge2 Ge0A 2.610(3) . ?
Ge2 Co 2.587(2) . ?
Ge3 Ge6 2.306(4) . ?
Ge3 Ge7 2.712(4) . ?
Ge4 Ge5 2.680(3) . ?
Ge4 Ge7 2.734(4) . ?
Ge4 Ge8 1.845(3) . ?
Ge5 Ge8 1.097(3) . ?
Ge5 Ge10 2.582(7) . ?
Ge5 Co 2.552(2) . ?
Ge5 Ge 2.463(2) . ?
Ge6 Ge7 0.964(3) . ?
Ge6 Ge1A 2.621(4) . ?
Ge6 Ge0A 2.898(4) . ?
Ge6 Ge3A 2.728(4) . ?
Ge6 Co 2.649(3) . ?
Ge6 Ge9 2.693(8) . ?
Ge7 Ge1A 2.438(3) . ?
Ge7 Ge0A 2.341(4) . ?
Ge7 Co 2.257(2) . ?
Ge8 Ge1A 2.816(4) . ?
Ge8 Co 2.329(2) . ?
Ge8 Ge 2.749(3) . ?
O00G C00W 1.426(9) . ?
O00G C016 1.424(9) . ?
O00H C00X 1.437(8) . ?
O00H C01M 1.433(9) . ?
O00I C010 1.411(9) . ?
O00I C011 1.405(9) . ?
O00J C019 1.403(8) . ?
O00J C01C 1.422(9) . ?
O00K C012 1.432(9) . ?
O00K C014 1.388(10) . ?
O00L C013 1.405(8) . ?
O00L C01G 1.443(9) . ?
O00M C015 1.411(9) . ?
O00M C01F 1.401(9) . ?
O00N C018 1.403(9) . ?
O00N C01I 1.423(9) . ?
O00O C01K 1.414(10) . ?
O00O C01T 1.428(11) . ?
O00P C01E 1.416(10) . ?
O00P C01P 1.407(10) . ?
O00Q C01U 1.424(10) . ?
O00Q C01V 1.431(11) . ?
O00R C01Q 1.410(10) . ?
O00R C01R 1.417(10) . ?
N00S C00Y 1.490(9) . ?
N00S C00Z 1.485(9) . ?
N00S C01A 1.469(9) . ?
N00T C017 1.477(9) . ?
N00T C01B 1.472(10) . ?
N00T C01D 1.442(10) . ?
N00U C01H 1.472(9) . ?
N00U C01J 1.468(10) . ?
N00U C01L 1.445(11) . ?
N00V C01N 1.448(11) . ?
N00V C01O 1.466(11) . ?
N00V C01S 1.480(11) . ?
C00W C011 1.500(11) . ?
C00X C015 1.474(11) . ?
C00Y C016 1.496(11) . ?
C00Z C018 1.504(11) . ?
C010 C01B 1.507(11) . ?
C012 C017 1.508(11) . ?
C013 C01A 1.519(10) . ?
C014 C01I 1.490(11) . ?
C019 C01D 1.489(11) . ?
C01C C01G 1.455(11) . ?
C01E C01J 1.514(12) . ?
C01F C01L 1.507(11) . ?
C01H C01K 1.491(13) . ?
C01M C01N 1.508(11) . ?
C01O C01Q 1.518(14) . ?
C01P C01R 1.466(12) . ?
C01S C01V 1.481(14) . ?
C01T C01U 1.446(14) . ?
Ge1A Ge3A 2.702(5) . ?
Ge1A Ge10 2.936(8) . ?
Ge1A Co 2.541(3) . ?
Ge0A Co 2.462(3) . ?
Ge0A Ge9 2.691(10) . ?
Ge0A Ge 2.876(3) . ?
Ge3A Ge10 2.374(9) . ?
Ge3A Co 2.436(3) . ?
Ge3A Ge9 2.428(10) . ?
Ge10 Co 2.455(7) . ?
Ge10 Ge 2.613(8) 5_665 ?
Ge10 Ni1 2.613(8) 5_665 ?
Co Ge9 2.369(8) . ?
Co Ge 2.4180(18) 5_665 ?
Co Ge 2.3529(19) . ?
Co Ni1 2.4180(18) 5_665 ?
Ge9 Ge 2.639(7) 5_665 ?
Ge9 Ni1 2.639(7) 5_665 ?
Ge Ge10 2.613(8) 5_665 ?
Ge Co 2.4179(18) 5_665 ?
Ge Ge9 2.639(7) 5_665 ?
Ge Ge 2.480(2) 5_665 ?
Ge Ni1 2.480(2) 5_665 ?

loop_
_smtbx_masks_void_nr
_smtbx_masks_void_average_x
_smtbx_masks_void_average_y
_smtbx_masks_void_average_z
_smtbx_masks_void_volume
_smtbx_masks_void_count_electrons
_smtbx_masks_void_content
1 -0.018 -0.843 -0.853 3348.1 293.8 ?
2 0.065 0.176 0.534 3.4 0.0 ?
3 0.065 0.324 0.034 3.4 0.0 ?
4 -0.065 0.676 0.966 3.4 0.0 ?
5 -0.065 0.824 0.466 3.4 0.0 ?
6 0.033 0.646 0.000 0.5 0.0 ?
7 0.033 0.854 0.500 0.5 0.0 ?
8 0.126 0.518 0.861 1.6 0.0 ?
9 0.126 0.982 0.361 1.6 0.0 ?
10 0.374 0.018 0.861 1.6 0.0 ?
11 0.374 0.482 0.361 1.6 0.0 ?
12 0.435 0.676 0.534 3.4 0.0 ?
13 0.435 0.824 0.034 3.4 0.0 ?
14 0.467 0.146 0.000 0.5 0.0 ?
15 0.467 0.354 0.500 0.5 0.0 ?
16 0.565 0.176 0.966 3.4 0.0 ?
17 0.565 0.324 0.466 3.4 0.0 ?
18 0.533 0.646 0.500 0.5 0.0 ?
19 0.533 0.854 0.000 0.5 0.0 ?
20 0.626 0.518 0.639 1.6 0.0 ?
21 0.626 0.982 0.139 1.6 0.0 ?
22 0.874 0.018 0.639 1.6 0.0 ?
23 0.874 0.482 0.139 1.6 0.0 ?
24 0.967 0.146 0.500 0.5 0.0 ?
25 0.967 0.354 0.000 0.5 0.0 ?
